data_4518894
loop_
_publ_author_name
'Yang, Han'
'Poznik, Michal'
'Tang, Shaojian'
'Xue, Peng'
'Du, Lidong'
'Liu, Chenlu'
'Chen, Xiaochuan'
'Chruma, Jason J.'

_publ_section_title
;
 Synthesis of Conformationally Liberated Yohimbine Analogues and
 Evaluation of Cytotoxic Activity
;
_journal_name_full 'ACS Omega'
_journal_paper_doi 10.1021/acsomega.1c02784
_journal_year 2021
_chemical_formula_moiety 'C45 H50 F3 N4 Na O14 S'
_chemical_formula_sum 'C45 H50 F3 N4 Na O14 S'
_chemical_formula_weight 982.94
_space_group_crystal_system monoclinic
_space_group_IT_number 14
_space_group_name_Hall '-P 2ybc'
_space_group_name_H-M_alt 'P 1 21/c 1'
_atom_sites_solution_hydrogens mixed
_atom_sites_solution_primary direct
_audit_creation_date 2021-01-12
_audit_creation_method
;
Olex2 1.2
(compiled 2016.02.19 svn.r3266 for OlexSys, GUI svn.r5155)
;
_cell_angle_alpha 90
_cell_angle_beta 90.194(2)
_cell_angle_gamma 90
_cell_formula_units_Z 4
_cell_length_a 11.1701(3)
_cell_length_b 21.3786(5)
_cell_length_c 18.8905(5)
_cell_measurement_reflns_used 10197
_cell_measurement_temperature 160(15)
_cell_measurement_theta_max 71.2640
_cell_measurement_theta_min 4.1010
_cell_volume 4511.0(2)
_computing_cell_refinement 'CrysAlisPro 1.171.39.46e (Rigaku OD, 2018)'
_computing_data_collection 'CrysAlisPro 1.171.39.46e (Rigaku OD, 2018)'
_computing_data_reduction 'CrysAlisPro 1.171.39.46e (Rigaku OD, 2018)'
_computing_molecular_graphics 'Olex2 (Dolomanov et al., 2009)'
_computing_publication_material 'Olex2 (Dolomanov et al., 2009)'
_computing_structure_refinement 'ShelXL (Sheldrick, 2015)'
_computing_structure_solution 'ShelXT (Sheldrick, 2015)'
_diffrn_ambient_environment N~2~
_diffrn_ambient_temperature 160(15)
_diffrn_detector 'CCD plate'
_diffrn_detector_area_resol_mean 15.9595
_diffrn_detector_type EosS2
_diffrn_measured_fraction_theta_full 0.990
_diffrn_measured_fraction_theta_max 0.968
_diffrn_measurement_details
;
List of Runs (angles in degrees, time in seconds):

  # Type    Start    End  Width  t~exp~   \w     \q     \k     \f   Frames
--------------------------------------------------------------------------
  1  \w    -90.00  -2.00   1.00    1.00    --  -34.85 125.00  30.00   88
  2  \w   -104.00  -6.00   1.00    1.00    --  -34.85 -77.00 120.00   98
  3  \w    -37.00  73.00   1.00    1.00    --   34.85 -19.00   0.00  110
  4  \w     16.00 103.00   1.00    1.00    --   34.85  57.00  60.00   87
  5  \w     13.00 105.00   1.00    1.00    --   34.85  38.00-180.00   92
  6  \w      1.00  75.00   1.00    1.00    --   34.85 -99.00   0.00   74
  7  \w     23.00  90.00   1.00    1.00    --   34.85-125.00-180.00   67
  8  \w     23.00  90.00   1.00    1.00    --   34.85-125.00 -30.00   67
  9  \w      8.00  79.00   1.00    1.00    --   34.85-106.00 145.00   71
 10  \w     35.00 133.00   1.00    2.30    --  106.90 -30.00 120.00   98
 11  \w     47.00 124.00   1.00    2.30    --  106.90 -45.00 -30.00   77
 12  \w     60.00 142.00   1.00    2.30    --  106.90 178.00   0.00   82
 13  \w     36.00 115.00   1.00    2.30    --  106.90 -30.00  60.00   79
 14  \w    114.00 147.00   1.00    2.30    --  106.90 106.00-115.00   33
 15  \w     39.00 102.00   1.00    2.30    --  106.90 -94.00 150.00   63
 16  \w     89.00 175.00   1.00    2.30    --  106.90  61.00-180.00   86
 17  \w     58.00 124.00   1.00    2.30    --  106.90 -61.00 120.00   66
;
_diffrn_measurement_device 'four-circle diffractometer'
_diffrn_measurement_device_type 'New Gemini, Dual, Cu at home/near, EosS2'
_diffrn_measurement_method '\w scans'
_diffrn_orient_matrix_type 'CrysAlisPro convention (1999,Acta A55,543-557)'
_diffrn_orient_matrix_UB_11 0.1289968000
_diffrn_orient_matrix_UB_12 -0.0118629000
_diffrn_orient_matrix_UB_13 0.0258691000
_diffrn_orient_matrix_UB_21 0.0345614000
_diffrn_orient_matrix_UB_22 -0.0230455000
_diffrn_orient_matrix_UB_23 -0.0744285000
_diffrn_orient_matrix_UB_31 0.0346849000
_diffrn_orient_matrix_UB_32 0.0672157000
_diffrn_orient_matrix_UB_33 -0.0209882000
_diffrn_radiation_monochromator graphite
_diffrn_radiation_probe x-ray
_diffrn_radiation_type CuK\a
_diffrn_radiation_wavelength 1.54184
_diffrn_reflns_av_R_equivalents 0.0508
_diffrn_reflns_av_unetI/netI 0.0454
_diffrn_reflns_Laue_measured_fraction_full 0.990
_diffrn_reflns_Laue_measured_fraction_max 0.968
_diffrn_reflns_limit_h_max 13
_diffrn_reflns_limit_h_min -12
_diffrn_reflns_limit_k_max 26
_diffrn_reflns_limit_k_min -19
_diffrn_reflns_limit_l_max 22
_diffrn_reflns_limit_l_min -23
_diffrn_reflns_number 24926
_diffrn_reflns_point_group_measured_fraction_full 0.990
_diffrn_reflns_point_group_measured_fraction_max 0.968
_diffrn_reflns_theta_full 67.684
_diffrn_reflns_theta_max 71.741
_diffrn_reflns_theta_min 3.958
_diffrn_source 'fine-focus sealed X-ray tube'
_diffrn_source_type 'Enhance (Cu) X-ray Source'
_exptl_absorpt_coefficient_mu 1.475
_exptl_absorpt_correction_T_max 1.00000
_exptl_absorpt_correction_T_min 0.23399
_exptl_absorpt_correction_type multi-scan
_exptl_absorpt_process_details
;
CrysAlisPro 1.171.39.46e (Rigaku Oxford Diffraction, 2018)
Empirical absorption correction using spherical harmonics,
 implemented in SCALE3 ABSPACK scaling algorithm.
;
_exptl_crystal_colour 'clear light colourless'
_exptl_crystal_colour_lustre clear
_exptl_crystal_colour_modifier light
_exptl_crystal_colour_primary colourless
_exptl_crystal_density_diffrn 1.447
_exptl_crystal_description block
_exptl_crystal_F_000 2056
_exptl_crystal_size_max 0.4
_exptl_crystal_size_mid 0.3
_exptl_crystal_size_min 0.3
_refine_diff_density_max 0.831
_refine_diff_density_min -0.805
_refine_diff_density_rms 0.082
_refine_ls_extinction_method none
_refine_ls_goodness_of_fit_ref 1.031
_refine_ls_hydrogen_treatment mixed
_refine_ls_matrix_type full
_refine_ls_number_parameters 682
_refine_ls_number_reflns 8552
_refine_ls_number_restraints 3
_refine_ls_restrained_S_all 1.031
_refine_ls_R_factor_all 0.0681
_refine_ls_R_factor_gt 0.0614
_refine_ls_shift/su_max 0.001
_refine_ls_shift/su_mean 0.000
_refine_ls_structure_factor_coef Fsqd
_refine_ls_weighting_details 'w=1/[\s^2^(Fo^2^)+(0.1131P)^2^+1.7962P] where P=(Fo^2^+2Fc^2^)/3'
_refine_ls_weighting_scheme calc
_refine_ls_wR_factor_gt 0.1681
_refine_ls_wR_factor_ref 0.1762
_reflns_Friedel_coverage 0.000
_reflns_number_gt 7404
_reflns_number_total 8552
_reflns_threshold_expression 'I > 2\s(I)'
_cod_data_source_file ao1c02784_si_002.cif
_cod_data_source_block jc-yh-iii-105-160k
_cod_original_cell_volume 4511.04(19)
_cod_database_code 4518894
_shelx_space_group_comment
;
The symmetry employed for this shelxl refinement is uniquely defined
by the following loop, which should always be used as a source of
symmetry information in preference to the above space-group names.
They are only intended as comments.
;
_reflns_odcompleteness_completeness 98.75
_reflns_odcompleteness_iscentric 1
_reflns_odcompleteness_theta 66.97
_olex2_refinement_description
;
1. Fixed Uiso
 At 1.2 times of:
  All C(H) groups, All C(H,H) groups
 At 1.5 times of:
  All C(H,H,H) groups, All O(H) groups, All O(H,H) groups
2. Restrained distances
 O004-H004
 0.85 with sigma of 0.01
 C018-H004
 1.887727 with sigma of 0.02
 Na02-H004
 2.80751 with sigma of 0.02
3. Others
 Sof(O01R)=1-FVAR(1)
 Sof(O01Q)=FVAR(1)
 Sof(O00L)=1-FVAR(2)
 Sof(O00K)=FVAR(2)
 Sof(O00X)=1-FVAR(3)
 Sof(O00W)=FVAR(3)
 Sof(F00{)=1-FVAR(4)
 Sof(F00Z)=FVAR(4)
 Sof(F0)=1-FVAR(5)
 Sof(F012)=FVAR(5)
 Sof(F00D)=1-FVAR(6)
 Sof(F00C)=FVAR(6)
4.a Rotating group:
 O00F(H00A,H00B)
4.b Ternary CH refined with riding coordinates:
 C00N(H00N), C00O(H00O), C00X(H00X), C010(H010), C015(H015), C016(H016),
 C018(H018), C01C(H01E), C01N(H01U), C01P(H01X)
4.c Secondary CH2 refined with riding coordinates:
 C014(H01A,H01B), C01D(H01F,H01G), C01E(H01H,H01I), C01G(H01K,H01L), C01I(H01N,
 H01O), C01J(H01P,H01Q), C01O(H01V,H01W), C01U(H01,H)
4.d Aromatic/amide H refined with riding coordinates:
 C011(H011), C013(H013), C019(H019), C01A(H01C), C01B(H01D), C01F(H01J),
 C01H(H01M), C01K(H01R), C01L(H01S), C01M(H01T), C01S(H01Y), C01T(H01Z)
4.e Idealised Me refined as rotating group:
 C01V(H0AA,HA,HB), C01W(H1AA,HC,HD)
4.f Idealised tetrahedral OH refined as rotating group:
 O006(H006), O008(H008), O00G(H00G)
;
_shelx_shelxl_version_number 2014/7
_olex2_date_sample_data_collection 2020-10-27
_olex2_submission_special_instructions 'No special instructions were received'
_oxdiff_exptl_absorpt_empirical_details
;
Empirical correction (ABSPACK) includes:
- Absorption correction using spherical harmonics
- Frame scaling
- Detector area scaling
;
_oxdiff_exptl_absorpt_empirical_full_max 4.150
_oxdiff_exptl_absorpt_empirical_full_min 0.642

loop_
_space_group_symop_operation_xyz
'x, y, z'
'-x, y+1/2, -z+1/2'
'-x, -y, -z'
'x, -y-1/2, z-1/2'

loop_
_atom_site_label
_atom_site_type_symbol
_atom_site_fract_x
_atom_site_fract_y
_atom_site_fract_z
_atom_site_U_iso_or_equiv
_atom_site_adp_type
_atom_site_occupancy
_atom_site_site_symmetry_order
_atom_site_calc_flag
_atom_site_refinement_flags_posn
_atom_site_refinement_flags_adp
_atom_site_refinement_flags_occupancy
_atom_site_disorder_assembly
_atom_site_disorder_group
S001 S 0.61161(6) 0.58224(3) 0.01717(4) 0.03591(18) Uani 1 1 d . . . . .
Na02 Na 0.38828(8) 0.52138(4) 0.12126(5) 0.0245(2) Uani 1 1 d D . . . .
O003 O -0.24752(15) 0.23162(7) 0.34135(9) 0.0264(4) Uani 1 1 d . . . . .
O004 O 0.22811(14) 0.46971(8) 0.17496(8) 0.0268(4) Uani 1 1 d D . . . .
H004 H 0.2507(17) 0.4502(12) 0.2123(10) 0.040 Uiso 1 1 d DR . . . .
O005 O 0.68774(15) 0.13899(7) 0.17047(8) 0.0271(4) Uani 1 1 d . . . . .
O006 O 0.30124(15) 0.42594(8) 0.30293(8) 0.0282(4) Uani 1 1 d . . . . .
H006 H 0.3065 0.4586 0.3255 0.042 Uiso 1 1 calc GR . . . .
O007 O 0.00835(16) 0.56671(7) 0.17900(9) 0.0304(4) Uani 1 1 d . . . . .
O008 O -0.29324(16) 0.47926(7) 0.60586(9) 0.0286(4) Uani 1 1 d . . . . .
H008 H -0.2870 0.4428 0.6188 0.043 Uiso 1 1 calc GR . . . .
O009 O 0.06256(17) 0.53878(8) 0.28869(9) 0.0336(4) Uani 1 1 d . . . . .
O00A O 0.58267(17) 0.48175(8) 0.31515(9) 0.0320(4) Uani 1 1 d . . . . .
O00B O 0.50244(17) 0.47338(8) 0.20745(9) 0.0341(4) Uani 1 1 d . . . . .
F00C F 0.8416(4) 0.5989(7) 0.0412(5) 0.045(2) Uani 0.82(5) 1 d . . P A 1
N00D N -0.26795(16) 0.32050(8) 0.41178(9) 0.0195(4) Uani 1 1 d . . . . .
N00E N 0.77094(17) 0.22405(8) 0.11115(10) 0.0227(4) Uani 1 1 d . . . . .
O00F O 0.3545(2) 0.61216(9) 0.18401(10) 0.0448(5) Uani 1 1 d . . . . .
H00A H 0.3116 0.6045 0.2213 0.067 Uiso 1 1 d GR . . . .
H00B H 0.3163 0.6389 0.1578 0.067 Uiso 1 1 d GR . . . .
O00G O 0.7983(2) 0.43795(9) 0.08414(11) 0.0434(5) Uani 1 1 d . . . . .
H00G H 0.7449 0.4624 0.0730 0.065 Uiso 1 1 calc GR . . . .
N00H N -0.11539(17) 0.31473(8) 0.33972(10) 0.0219(4) Uani 1 1 d . . . . .
N00I N 0.58573(17) 0.23146(8) 0.14734(10) 0.0231(4) Uani 1 1 d . . . . .
C00J C -0.37398(19) 0.32097(10) 0.44972(11) 0.0201(4) Uani 1 1 d . . . . .
O00K O 0.5116(3) 0.5906(4) 0.0584(4) 0.0411(19) Uani 0.77(3) 1 d . . P B 1
C00L C -0.21139(19) 0.37816(9) 0.41879(11) 0.0202(4) Uani 1 1 d . . . . .
C00M C -0.2129(2) 0.28235(9) 0.36139(11) 0.0202(4) Uani 1 1 d . . . . .
C00N C -0.10278(19) 0.37702(9) 0.37219(11) 0.0203(4) Uani 1 1 d . . . . .
H00N H -0.0299 0.3787 0.4011 0.024 Uiso 1 1 calc R . . . .
C00O C 0.00075(19) 0.41085(9) 0.26159(11) 0.0195(4) Uani 1 1 d . . . . .
H00O H 0.0771 0.4080 0.2871 0.023 Uiso 1 1 calc R . . . .
C00P C 0.52832(19) 0.45037(10) 0.26321(12) 0.0230(4) Uani 1 1 d . . . . .
C00Q C 0.03145(19) 0.52481(10) 0.22969(12) 0.0223(4) Uani 1 1 d . . . . .
C00R C 0.8793(2) 0.20816(10) 0.07997(11) 0.0219(4) Uani 1 1 d . . . . .
C00S C -0.2762(2) 0.41671(10) 0.46075(11) 0.0209(4) Uani 1 1 d . . . . .
C00T C -0.3814(2) 0.38078(10) 0.48095(11) 0.0209(4) Uani 1 1 d . . . . .
C00U C 0.6799(2) 0.19227(10) 0.14630(11) 0.0221(4) Uani 1 1 d . . . . .
C00V C 0.7310(2) 0.28062(10) 0.08377(11) 0.0222(4) Uani 1 1 d . . . . .
O00W O 0.6482(2) 0.52232(13) -0.00447(17) 0.0357(10) Uani 0.705(9) 1 d . . P B 1
C00X C 0.5039(2) 0.38355(10) 0.28446(11) 0.0223(4) Uani 1 1 d . . . . .
H00X H 0.5697 0.3701 0.3153 0.027 Uiso 1 1 calc R . . . .
C00Y C 0.8084(2) 0.30245(10) 0.03471(11) 0.0223(4) Uani 1 1 d . . . . .
F00Z F 0.7379(2) 0.5784(2) 0.13151(13) 0.0471(13) Uani 0.698(11) 1 d . . P A 1
C010 C 0.01297(19) 0.45928(10) 0.20199(11) 0.0202(4) Uani 1 1 d . . . . .
H010 H -0.0613 0.4588 0.1742 0.024 Uiso 1 1 calc R . . . .
C011 C -0.4620(2) 0.27541(10) 0.45745(12) 0.0243(5) Uani 1 1 d . . . . .
H011 H -0.4546 0.2360 0.4370 0.029 Uiso 1 1 calc R . . . .
F012 F 0.7300(3) 0.67054(15) 0.0866(4) 0.0571(16) Uani 0.685(15) 1 d . . P A 1
C013 C -0.5718(2) 0.35092(12) 0.52782(12) 0.0280(5) Uani 1 1 d . . . . .
H013 H -0.6402 0.3605 0.5536 0.034 Uiso 1 1 calc R . . . .
C014 C -0.09825(19) 0.42690(9) 0.31446(11) 0.0213(4) Uani 1 1 d . . . . .
H01A H -0.0826 0.4675 0.3355 0.026 Uiso 1 1 calc R . . . .
H01B H -0.1748 0.4289 0.2901 0.026 Uiso 1 1 calc R . . . .
C015 C 0.50018(19) 0.33902(9) 0.22101(11) 0.0203(4) Uani 1 1 d . . . . .
H015 H 0.4320 0.3500 0.1907 0.024 Uiso 1 1 calc R . . . .
C016 C -0.02636(19) 0.34718(9) 0.22742(11) 0.0211(4) Uani 1 1 d . . . . .
H016 H -0.1043 0.3502 0.2036 0.025 Uiso 1 1 calc R . . . .
C017 C 0.9055(2) 0.25722(10) 0.03227(11) 0.0225(4) Uani 1 1 d . . . . .
C018 C 0.11771(19) 0.44335(10) 0.15172(11) 0.0227(4) Uani 1 1 d D . . . .
H018 H 0.0989 0.4623 0.1058 0.027 Uiso 1 1 calc R . . . .
C019 C 0.1303(2) 0.37438(11) 0.13966(12) 0.0260(5) Uani 1 1 d . . . . .
H019 H 0.1869 0.3610 0.1070 0.031 Uiso 1 1 calc R . . . .
C01A C 0.0658(2) 0.33128(10) 0.17256(12) 0.0248(5) Uani 1 1 d . . . . .
H01C H 0.0782 0.2894 0.1612 0.030 Uiso 1 1 calc R . . . .
C01B C -0.4829(2) 0.39561(11) 0.52082(11) 0.0250(5) Uani 1 1 d . . . . .
H01D H -0.4905 0.4346 0.5421 0.030 Uiso 1 1 calc R . . . .
C01C C 0.4818(2) 0.27247(10) 0.25038(12) 0.0230(4) Uani 1 1 d . . . . .
H01E H 0.5499 0.2628 0.2813 0.028 Uiso 1 1 calc R . . . .
C01D C 0.6155(2) 0.34184(10) 0.17734(12) 0.0225(4) Uani 1 1 d . . . . .
H01F H 0.6246 0.3834 0.1574 0.027 Uiso 1 1 calc R . . . .
H01G H 0.6838 0.3337 0.2078 0.027 Uiso 1 1 calc R . . . .
C01E C -0.0349(2) 0.29587(10) 0.28366(12) 0.0243(5) Uani 1 1 d . . . . .
H01H H -0.0639 0.2576 0.2621 0.029 Uiso 1 1 calc R . . . .
H01I H 0.0439 0.2878 0.3033 0.029 Uiso 1 1 calc R . . . .
C01F C 0.9547(2) 0.15777(10) 0.09181(13) 0.0274(5) Uani 1 1 d . . . . .
H01J H 0.9357 0.1265 0.1240 0.033 Uiso 1 1 calc R . . . .
C01G C 0.4800(2) 0.22430(10) 0.19077(13) 0.0265(5) Uani 1 1 d . . . . .
H01K H 0.4779 0.1825 0.2106 0.032 Uiso 1 1 calc R . . . .
H01L H 0.4088 0.2300 0.1620 0.032 Uiso 1 1 calc R . . . .
C01H C -0.5611(2) 0.29168(11) 0.49702(12) 0.0275(5) Uani 1 1 d . . . . .
H01M H -0.6220 0.2626 0.5033 0.033 Uiso 1 1 calc R . . . .
C01I C -0.2477(2) 0.48300(10) 0.48000(12) 0.0269(5) Uani 1 1 d . . . . .
H01N H -0.3193 0.5080 0.4733 0.032 Uiso 1 1 calc R . . . .
H01O H -0.1876 0.4985 0.4475 0.032 Uiso 1 1 calc R . . . .
C01J C 0.7987(2) 0.36022(11) -0.00993(12) 0.0285(5) Uani 1 1 d . . . . .
H01P H 0.7147 0.3695 -0.0177 0.034 Uiso 1 1 calc R . . . .
H01Q H 0.8345 0.3520 -0.0557 0.034 Uiso 1 1 calc R . . . .
C01K C 0.3297(2) 0.31887(11) 0.32911(12) 0.0288(5) Uani 1 1 d . . . . .
H01R H 0.2603 0.3138 0.3556 0.035 Uiso 1 1 calc R . . . .
C01L C 0.3706(2) 0.26976(11) 0.29436(12) 0.0275(5) Uani 1 1 d . . . . .
H01S H 0.3290 0.2322 0.2973 0.033 Uiso 1 1 calc R . . . .
C01M C 1.0123(2) 0.25405(11) -0.00553(12) 0.0285(5) Uani 1 1 d . . . . .
H01T H 1.0321 0.2853 -0.0376 0.034 Uiso 1 1 calc R . . . .
C01N C 0.6122(2) 0.29354(10) 0.11757(11) 0.0219(4) Uani 1 1 d . . . . .
H01U H 0.5525 0.3051 0.0818 0.026 Uiso 1 1 calc R . . . .
C01O C -0.2025(2) 0.49273(11) 0.55513(13) 0.0296(5) Uani 1 1 d . . . . .
H01V H -0.1341 0.4658 0.5635 0.036 Uiso 1 1 calc R . . . .
H01W H -0.1765 0.5357 0.5608 0.036 Uiso 1 1 calc R . . . .
C01P C 0.3872(2) 0.38216(11) 0.32888(11) 0.0245(5) Uani 1 1 d . . . . .
H01X H 0.4073 0.3934 0.3778 0.029 Uiso 1 1 calc R . . . .
O01Q O 0.6168(2) 0.62846(13) -0.04285(14) 0.0401(9) Uani 0.702(5) 1 d . . P B 1
C01R C 0.7358(2) 0.61120(12) 0.06991(14) 0.0330(5) Uani 1 1 d . . . . .
C01S C 1.0599(2) 0.15643(12) 0.05311(14) 0.0335(5) Uani 1 1 d . . . . .
H01Y H 1.1128 0.1232 0.0591 0.040 Uiso 1 1 calc R . . . .
C01T C 1.0882(2) 0.20406(13) 0.00515(14) 0.0339(6) Uani 1 1 d . . . . .
H01Z H 1.1596 0.2020 -0.0200 0.041 Uiso 1 1 calc R . . . .
C01U C 0.8584(2) 0.41717(12) 0.02227(15) 0.0361(6) Uani 1 1 d . . . . .
H01 H 0.9407 0.4070 0.0342 0.043 Uiso 1 1 calc R . . . .
H H 0.8595 0.4507 -0.0123 0.043 Uiso 1 1 calc R . . . .
C01V C 0.0216(3) 0.63100(11) 0.20014(15) 0.0373(6) Uani 1 1 d . . . . .
H0AA H 0.0067 0.6577 0.1602 0.056 Uiso 1 1 calc GR . . . .
HA H 0.1015 0.6378 0.2173 0.056 Uiso 1 1 calc GR . . . .
HB H -0.0347 0.6403 0.2370 0.056 Uiso 1 1 calc GR . . . .
C01W C 0.6039(3) 0.54713(13) 0.30049(16) 0.0457(7) Uani 1 1 d . . . . .
H1AA H 0.6462 0.5511 0.2566 0.069 Uiso 1 1 calc GR . . . .
HC H 0.6509 0.5650 0.3380 0.069 Uiso 1 1 calc GR . . . .
HD H 0.5287 0.5687 0.2971 0.069 Uiso 1 1 calc GR . . . .
O01R O 0.5958(6) 0.5190(3) 0.0742(3) 0.0373(19) Uani 0.298(5) 1 d . . P B 2
O00L O 0.5076(11) 0.6169(11) 0.0322(14) 0.045(5) Uani 0.23(3) 1 d . . P B 2
O00X O 0.6442(8) 0.5593(5) -0.0421(4) 0.057(4) Uani 0.295(9) 1 d . . P B 2
F00{ F 0.7188(8) 0.6234(6) 0.1346(4) 0.070(4) Uani 0.302(11) 1 d . . P A 2
F0 F 0.7411(7) 0.6704(3) 0.0364(11) 0.068(5) Uani 0.315(15) 1 d . . P A 2
F00D F 0.828(4) 0.581(2) 0.059(4) 0.061(7) Uani 0.18(5) 1 d . . P A 2

loop_
_atom_site_aniso_label
_atom_site_aniso_U_11
_atom_site_aniso_U_22
_atom_site_aniso_U_33
_atom_site_aniso_U_23
_atom_site_aniso_U_13
_atom_site_aniso_U_12
S001 0.0250(3) 0.0455(4) 0.0372(4) -0.0153(3) -0.0014(3) 0.0078(2)
Na02 0.0237(5) 0.0267(4) 0.0232(4) 0.0004(3) 0.0043(3) -0.0020(3)
O003 0.0298(9) 0.0186(7) 0.0308(8) -0.0027(6) 0.0052(7) -0.0041(6)
O004 0.0218(8) 0.0325(9) 0.0260(8) 0.0052(6) 0.0032(6) -0.0073(6)
O005 0.0352(9) 0.0187(7) 0.0274(8) 0.0019(6) 0.0084(7) 0.0019(6)
O006 0.0296(9) 0.0314(8) 0.0238(8) -0.0071(6) 0.0002(7) 0.0098(7)
O007 0.0408(10) 0.0199(8) 0.0305(9) 0.0057(6) -0.0022(7) -0.0014(7)
O008 0.0400(10) 0.0217(8) 0.0242(8) -0.0032(6) 0.0083(7) -0.0001(7)
O009 0.0502(11) 0.0248(8) 0.0258(8) -0.0007(6) -0.0011(8) -0.0106(7)
O00A 0.0422(10) 0.0259(8) 0.0280(8) -0.0040(6) -0.0009(7) -0.0059(7)
O00B 0.0435(10) 0.0233(8) 0.0356(9) 0.0027(7) -0.0098(8) 0.0027(7)
F00C 0.0253(12) 0.061(4) 0.050(3) -0.0087(19) 0.0023(13) -0.0044(17)
N00D 0.0197(9) 0.0181(8) 0.0207(8) 0.0000(6) 0.0033(7) -0.0011(6)
N00E 0.0252(10) 0.0187(8) 0.0242(9) 0.0022(7) 0.0055(8) 0.0027(7)
O00F 0.0743(15) 0.0307(9) 0.0296(9) 0.0047(7) 0.0102(10) 0.0161(9)
O00G 0.0531(12) 0.0274(9) 0.0497(11) -0.0057(8) -0.0113(10) 0.0068(8)
N00H 0.0256(10) 0.0151(8) 0.0249(9) -0.0007(7) 0.0088(8) -0.0012(7)
N00I 0.0237(10) 0.0168(8) 0.0287(9) -0.0013(7) 0.0049(8) -0.0011(7)
C00J 0.0195(10) 0.0234(10) 0.0174(9) 0.0044(8) 0.0012(8) 0.0008(8)
O00K 0.0281(15) 0.049(3) 0.046(3) -0.001(2) 0.0141(14) -0.0028(15)
C00L 0.0216(11) 0.0188(10) 0.0201(10) 0.0018(8) 0.0022(8) -0.0024(8)
C00M 0.0237(11) 0.0171(10) 0.0198(10) 0.0027(8) 0.0027(8) 0.0027(8)
C00N 0.0202(10) 0.0179(10) 0.0229(10) -0.0012(8) 0.0034(8) -0.0008(8)
C00O 0.0190(10) 0.0191(10) 0.0205(10) -0.0009(8) 0.0023(8) -0.0016(7)
C00P 0.0206(10) 0.0231(10) 0.0255(11) -0.0038(8) 0.0009(8) 0.0043(8)
C00Q 0.0200(10) 0.0224(10) 0.0247(11) 0.0032(8) 0.0032(8) -0.0036(8)
C00R 0.0223(11) 0.0228(10) 0.0206(10) -0.0038(8) 0.0029(8) -0.0006(8)
C00S 0.0237(11) 0.0200(10) 0.0190(10) 0.0014(8) 0.0029(8) 0.0009(8)
C00T 0.0220(11) 0.0224(10) 0.0184(9) 0.0041(8) 0.0018(8) 0.0017(8)
C00U 0.0276(11) 0.0188(10) 0.0199(10) -0.0022(8) 0.0017(8) -0.0001(8)
C00V 0.0266(11) 0.0176(10) 0.0224(10) -0.0019(8) -0.0003(9) 0.0012(8)
O00W 0.0381(15) 0.0339(16) 0.0352(18) -0.0116(13) -0.0045(12) 0.0036(11)
C00X 0.0235(11) 0.0226(10) 0.0208(10) 0.0002(8) -0.0035(8) 0.0024(8)
C00Y 0.0247(11) 0.0215(10) 0.0205(10) -0.0006(8) 0.0002(8) -0.0019(8)
F00Z 0.0510(16) 0.068(3) 0.0221(12) 0.0031(12) -0.0019(10) -0.0036(14)
C010 0.0195(10) 0.0212(10) 0.0199(10) 0.0019(8) -0.0006(8) -0.0027(8)
C011 0.0264(12) 0.0249(10) 0.0217(10) 0.0033(8) 0.0004(9) -0.0034(8)
F012 0.0636(19) 0.0353(15) 0.072(4) -0.0244(17) -0.0018(18) -0.0044(12)
C013 0.0191(11) 0.0407(13) 0.0242(11) 0.0022(9) 0.0050(9) 0.0018(9)
C014 0.0222(10) 0.0172(9) 0.0245(10) -0.0002(8) 0.0059(9) -0.0009(8)
C015 0.0212(10) 0.0189(10) 0.0209(10) -0.0016(8) 0.0014(8) 0.0016(8)
C016 0.0202(10) 0.0199(10) 0.0232(10) -0.0016(8) 0.0025(8) -0.0023(8)
C017 0.0247(11) 0.0221(10) 0.0207(10) -0.0028(8) 0.0008(8) -0.0023(8)
C018 0.0213(10) 0.0292(11) 0.0178(10) 0.0024(8) 0.0016(8) -0.0051(8)
C019 0.0257(11) 0.0315(12) 0.0209(10) -0.0051(9) 0.0055(9) -0.0001(9)
C01A 0.0284(12) 0.0228(10) 0.0231(10) -0.0049(8) 0.0053(9) -0.0016(9)
C01B 0.0252(11) 0.0287(11) 0.0210(10) 0.0021(8) 0.0034(9) 0.0039(9)
C01C 0.0222(11) 0.0224(10) 0.0244(10) -0.0001(8) 0.0009(9) 0.0002(8)
C01D 0.0236(11) 0.0180(10) 0.0258(10) 0.0001(8) 0.0013(9) 0.0001(8)
C01E 0.0244(11) 0.0198(10) 0.0288(11) -0.0020(8) 0.0085(9) 0.0015(8)
C01F 0.0284(12) 0.0236(11) 0.0302(11) -0.0016(9) 0.0014(10) 0.0019(9)
C01G 0.0255(12) 0.0213(10) 0.0326(12) -0.0030(9) 0.0071(10) -0.0037(8)
C01H 0.0216(11) 0.0344(12) 0.0266(11) 0.0064(9) 0.0012(9) -0.0063(9)
C01I 0.0342(12) 0.0207(10) 0.0259(11) 0.0000(8) 0.0094(10) 0.0008(9)
C01J 0.0334(13) 0.0288(11) 0.0234(11) 0.0056(9) -0.0002(9) -0.0009(10)
C01K 0.0262(12) 0.0350(12) 0.0253(11) 0.0000(9) 0.0067(9) -0.0005(9)
C01L 0.0282(12) 0.0271(11) 0.0270(11) 0.0018(9) 0.0029(9) -0.0031(9)
C01M 0.0268(12) 0.0334(12) 0.0254(11) -0.0023(9) 0.0043(9) -0.0056(9)
C01N 0.0231(11) 0.0195(10) 0.0232(10) 0.0008(8) 0.0012(9) 0.0009(8)
C01O 0.0340(13) 0.0242(11) 0.0308(12) -0.0065(9) 0.0065(10) -0.0047(9)
C01P 0.0265(11) 0.0284(11) 0.0186(10) -0.0024(8) 0.0013(9) 0.0037(9)
O01Q 0.0340(15) 0.0541(18) 0.0322(14) 0.0185(12) 0.0107(11) 0.0144(12)
C01R 0.0338(13) 0.0332(12) 0.0320(12) -0.0058(10) 0.0036(10) -0.0039(10)
C01S 0.0268(12) 0.0322(13) 0.0415(14) -0.0039(10) 0.0019(11) 0.0068(9)
C01T 0.0243(12) 0.0422(14) 0.0353(13) -0.0047(11) 0.0099(10) 0.0004(10)
C01U 0.0362(14) 0.0280(12) 0.0441(15) 0.0107(10) -0.0069(12) -0.0055(10)
C01V 0.0489(16) 0.0195(11) 0.0434(14) 0.0037(10) 0.0022(12) -0.0005(10)
C01W 0.065(2) 0.0290(13) 0.0434(15) -0.0054(11) -0.0019(14) -0.0149(13)
O01R 0.036(4) 0.037(3) 0.038(3) 0.017(3) 0.001(3) -0.009(3)
O00L 0.040(5) 0.040(8) 0.057(9) 0.009(8) 0.001(5) 0.015(4)
O00X 0.065(5) 0.077(7) 0.029(4) -0.024(5) 0.026(4) -0.024(4)
F00{ 0.096(6) 0.076(9) 0.039(4) -0.026(4) 0.002(4) -0.010(5)
F0 0.063(4) 0.029(3) 0.113(13) 0.005(4) -0.010(5) -0.005(3)
F00D 0.034(11) 0.048(11) 0.100(17) 0.014(14) -0.004(12) 0.010(7)

loop_
_atom_type_symbol
_atom_type_description
_atom_type_scat_dispersion_real
_atom_type_scat_dispersion_imag
_atom_type_scat_source
C C 0.0181 0.0091 'International Tables Vol C Tables 4.2.6.8 and 6.1.1.4'
H H 0.0000 0.0000 'International Tables Vol C Tables 4.2.6.8 and 6.1.1.4'
F F 0.0727 0.0534 'International Tables Vol C Tables 4.2.6.8 and 6.1.1.4'
N N 0.0311 0.0180 'International Tables Vol C Tables 4.2.6.8 and 6.1.1.4'
Na Na 0.1353 0.1239 'International Tables Vol C Tables 4.2.6.8 and 6.1.1.4'
O O 0.0492 0.0322 'International Tables Vol C Tables 4.2.6.8 and 6.1.1.4'
S S 0.3331 0.5567 'International Tables Vol C Tables 4.2.6.8 and 6.1.1.4'

loop_
_geom_angle_atom_site_label_1
_geom_angle_atom_site_label_2
_geom_angle_atom_site_label_3
_geom_angle
_geom_angle_site_symmetry_1
_geom_angle_site_symmetry_3
_geom_angle_publ_flag
O00K S001 O00W 121.4(4) . . ?
O00K S001 O01Q 112.0(5) . . ?
O00K S001 C01R 105.42(19) . . ?
O00W S001 O01Q 111.54(18) . . ?
O00W S001 C01R 104.36(14) . . ?
O01Q S001 C01R 99.13(15) . . ?
O01R S001 C01R 90.3(2) . . ?
O00L S001 C01R 109.9(5) . . ?
O00L S001 O01R 101.5(14) . . ?
O00X S001 C01R 113.1(4) . . ?
O00X S001 O01R 105.9(6) . . ?
O00X S001 O00L 128.1(10) . . ?
O004 Na02 O00K 165.7(2) . . ?
O004 Na02 O00W 94.95(9) . 3_665 ?
O004 Na02 O01R 149.49(14) . . ?
O004 Na02 O00L 156.6(3) . . ?
O00B Na02 O004 84.57(7) . . ?
O00B Na02 O00F 95.89(7) . . ?
O00B Na02 O00K 108.3(2) . . ?
O00B Na02 O00W 124.11(9) . 3_665 ?
O00B Na02 O01R 74.30(15) . . ?
O00B Na02 O00L 117.3(3) . . ?
O00B Na02 O00X 102.1(3) . 3_665 ?
O00F Na02 O004 92.74(7) . . ?
O00F Na02 O00K 80.03(12) . . ?
O00F Na02 O00W 139.77(9) . 3_665 ?
O00F Na02 O01R 110.85(16) . . ?
O00F Na02 O00L 77.7(2) . . ?
O00F Na02 O00X 159.3(3) . 3_665 ?
O00K Na02 O00W 83.10(12) . 3_665 ?
O01R Na02 O00L 52.4(3) . . ?
O00X Na02 O004 79.00(19) 3_665 . ?
O00X Na02 O01R 84.1(2) 3_665 . ?
O00X Na02 O00L 102.5(3) 3_665 . ?
Na02 O004 H004 111.3(12) . . ?
C018 O004 Na02 135.77(13) . . ?
C018 O004 H004 108.3(12) . . ?
C01P O006 H006 109.5 . . ?
C00Q O007 C01V 114.98(19) . . ?
C01O O008 H008 109.5 . . ?
C00P O00A C01W 114.9(2) . . ?
C00P O00B Na02 159.32(17) . . ?
C00J N00D C00L 109.44(17) . . ?
C00J N00D C00M 137.29(18) . . ?
C00L N00D C00M 112.41(17) . . ?
C00R N00E C00U 136.12(18) . . ?
C00V N00E C00R 109.53(18) . . ?
C00V N00E C00U 111.59(18) . . ?
Na02 O00F H00A 110.5 . . ?
Na02 O00F H00B 110.1 . . ?
H00A O00F H00B 108.4 . . ?
C01U O00G H00G 109.5 . . ?
C00M N00H C00N 114.33(16) . . ?
C00M N00H C01E 125.46(18) . . ?
C01E N00H C00N 119.82(17) . . ?
C00U N00I C01G 125.57(18) . . ?
C00U N00I C01N 113.47(17) . . ?
C01G N00I C01N 118.48(17) . . ?
N00D C00J C00T 105.93(18) . . ?
N00D C00J C011 130.9(2) . . ?
C011 C00J C00T 123.19(19) . . ?
S001 O00K Na02 133.1(6) . . ?
N00D C00L C00N 107.29(17) . . ?
C00S C00L N00D 110.57(18) . . ?
C00S C00L C00N 141.93(19) . . ?
O003 C00M N00D 126.5(2) . . ?
O003 C00M N00H 128.24(19) . . ?
N00H C00M N00D 105.28(17) . . ?
N00H C00N C00L 100.52(16) . . ?
N00H C00N H00N 110.1 . . ?
N00H C00N C014 109.74(17) . . ?
C00L C00N H00N 110.1 . . ?
C00L C00N C014 115.87(17) . . ?
C014 C00N H00N 110.1 . . ?
C010 C00O H00O 108.8 . . ?
C010 C00O C016 107.89(17) . . ?
C014 C00O H00O 108.8 . . ?
C014 C00O C010 113.15(17) . . ?
C014 C00O C016 109.32(17) . . ?
C016 C00O H00O 108.8 . . ?
O00A C00P C00X 111.27(19) . . ?
O00B C00P O00A 123.3(2) . . ?
O00B C00P C00X 125.4(2) . . ?
O007 C00Q C010 110.38(18) . . ?
O009 C00Q O007 123.5(2) . . ?
O009 C00Q C010 126.1(2) . . ?
N00E C00R C017 105.75(18) . . ?
C01F C00R N00E 130.7(2) . . ?
C01F C00R C017 123.5(2) . . ?
C00L C00S C00T 105.42(18) . . ?
C00L C00S C01I 127.2(2) . . ?
C00T C00S C01I 127.35(19) . . ?
C00J C00T C00S 108.64(18) . . ?
C01B C00T C00J 118.7(2) . . ?
C01B C00T C00S 132.7(2) . . ?
O005 C00U N00E 125.2(2) . . ?
O005 C00U N00I 128.8(2) . . ?
N00I C00U N00E 105.98(18) . . ?
N00E C00V C01N 106.59(18) . . ?
C00Y C00V N00E 110.5(2) . . ?
C00Y C00V C01N 142.8(2) . . ?
S001 O00W Na02 124.52(19) . 3_665 ?
C00P C00X H00X 107.5 . . ?
C00P C00X C015 112.63(17) . . ?
C00P C00X C01P 108.33(17) . . ?
C015 C00X H00X 107.5 . . ?
C015 C00X C01P 112.97(18) . . ?
C01P C00X H00X 107.5 . . ?
C00V C00Y C017 105.74(19) . . ?
C00V C00Y C01J 128.6(2) . . ?
C017 C00Y C01J 125.64(19) . . ?
C00O C010 H010 108.0 . . ?
C00O C010 C018 111.77(17) . . ?
C00Q C010 C00O 112.58(17) . . ?
C00Q C010 H010 108.0 . . ?
C00Q C010 C018 108.31(17) . . ?
C018 C010 H010 108.0 . . ?
C00J C011 H011 121.7 . . ?
C01H C011 C00J 116.6(2) . . ?
C01H C011 H011 121.7 . . ?
C01B C013 H013 119.3 . . ?
C01B C013 C01H 121.5(2) . . ?
C01H C013 H013 119.3 . . ?
C00N C014 C00O 109.58(17) . . ?
C00N C014 H01A 109.8 . . ?
C00N C014 H01B 109.8 . . ?
C00O C014 H01A 109.8 . . ?
C00O C014 H01B 109.8 . . ?
H01A C014 H01B 108.2 . . ?
C00X C015 H015 109.1 . . ?
C00X C015 C01C 107.18(17) . . ?
C00X C015 C01D 112.08(17) . . ?
C01C C015 H015 109.1 . . ?
C01D C015 H015 109.1 . . ?
C01D C015 C01C 110.08(16) . . ?
C00O C016 H016 107.9 . . ?
C01A C016 C00O 110.84(17) . . ?
C01A C016 H016 107.9 . . ?
C01A C016 C01E 111.17(17) . . ?
C01E C016 C00O 110.86(17) . . ?
C01E C016 H016 107.9 . . ?
C00R C017 C00Y 108.46(18) . . ?
C01M C017 C00R 118.0(2) . . ?
C01M C017 C00Y 133.5(2) . . ?
O004 C018 C010 112.30(17) . . ?
O004 C018 H018 107.0 . . ?
O004 C018 C019 110.77(18) . . ?
C010 C018 H018 107.0 . . ?
C019 C018 C010 112.42(17) . . ?
C019 C018 H018 107.0 . . ?
C018 C019 H019 117.9 . . ?
C01A C019 C018 124.1(2) . . ?
C01A C019 H019 117.9 . . ?
C016 C01A H01C 118.6 . . ?
C019 C01A C016 122.7(2) . . ?
C019 C01A H01C 118.6 . . ?
C00T C01B H01D 120.7 . . ?
C013 C01B C00T 118.5(2) . . ?
C013 C01B H01D 120.7 . . ?
C015 C01C H01E 107.8 . . ?
C01G C01C C015 111.02(18) . . ?
C01G C01C H01E 107.8 . . ?
C01L C01C C015 110.33(17) . . ?
C01L C01C H01E 107.8 . . ?
C01L C01C C01G 112.00(18) . . ?
C015 C01D H01F 109.5 . . ?
C015 C01D H01G 109.5 . . ?
H01F C01D H01G 108.1 . . ?
C01N C01D C015 110.61(17) . . ?
C01N C01D H01F 109.5 . . ?
C01N C01D H01G 109.5 . . ?
N00H C01E C016 110.38(17) . . ?
N00H C01E H01H 109.6 . . ?
N00H C01E H01I 109.6 . . ?
C016 C01E H01H 109.6 . . ?
C016 C01E H01I 109.6 . . ?
H01H C01E H01I 108.1 . . ?
C00R C01F H01J 121.7 . . ?
C00R C01F C01S 116.6(2) . . ?
C01S C01F H01J 121.7 . . ?
N00I C01G C01C 109.76(18) . . ?
N00I C01G H01K 109.7 . . ?
N00I C01G H01L 109.7 . . ?
C01C C01G H01K 109.7 . . ?
C01C C01G H01L 109.7 . . ?
H01K C01G H01L 108.2 . . ?
C011 C01H C013 121.5(2) . . ?
C011 C01H H01M 119.2 . . ?
C013 C01H H01M 119.2 . . ?
C00S C01I H01N 108.5 . . ?
C00S C01I H01O 108.5 . . ?
C00S C01I C01O 115.23(19) . . ?
H01N C01I H01O 107.5 . . ?
C01O C01I H01N 108.5 . . ?
C01O C01I H01O 108.5 . . ?
C00Y C01J H01P 108.8 . . ?
C00Y C01J H01Q 108.8 . . ?
C00Y C01J C01U 113.9(2) . . ?
H01P C01J H01Q 107.7 . . ?
C01U C01J H01P 108.8 . . ?
C01U C01J H01Q 108.8 . . ?
C01L C01K H01R 117.7 . . ?
C01L C01K C01P 124.6(2) . . ?
C01P C01K H01R 117.7 . . ?
C01C C01L H01S 118.9 . . ?
C01K C01L C01C 122.3(2) . . ?
C01K C01L H01S 118.9 . . ?
C017 C01M H01T 120.3 . . ?
C01T C01M C017 119.3(2) . . ?
C01T C01M H01T 120.3 . . ?
N00I C01N C00V 100.11(16) . . ?
N00I C01N C01D 109.33(17) . . ?
N00I C01N H01U 110.7 . . ?
C00V C01N C01D 114.77(18) . . ?
C00V C01N H01U 110.7 . . ?
C01D C01N H01U 110.7 . . ?
O008 C01O C01I 111.4(2) . . ?
O008 C01O H01V 109.3 . . ?
O008 C01O H01W 109.3 . . ?
C01I C01O H01V 109.3 . . ?
C01I C01O H01W 109.3 . . ?
H01V C01O H01W 108.0 . . ?
O006 C01P C00X 111.54(17) . . ?
O006 C01P C01K 107.78(19) . . ?
O006 C01P H01X 108.4 . . ?
C00X C01P H01X 108.4 . . ?
C01K C01P C00X 112.31(18) . . ?
C01K C01P H01X 108.4 . . ?
F00C C01R S001 112.8(2) . . ?
F00C C01R F00Z 103.6(7) . . ?
F00Z C01R S001 107.7(2) . . ?
F012 C01R S001 115.1(3) . . ?
F012 C01R F00C 109.6(7) . . ?
F012 C01R F00Z 107.1(4) . . ?
F00{ C01R S001 118.9(4) . . ?
F00{ C01R F0 104.8(10) . . ?
F0 C01R S001 95.3(5) . . ?
F00D C01R S001 111.7(13) . . ?
F00D C01R F00{ 113(3) . . ?
F00D C01R F0 111(4) . . ?
C01F C01S H01Y 119.3 . . ?
C01F C01S C01T 121.3(2) . . ?
C01T C01S H01Y 119.3 . . ?
C01M C01T C01S 121.2(2) . . ?
C01M C01T H01Z 119.4 . . ?
C01S C01T H01Z 119.4 . . ?
O00G C01U C01J 111.9(2) . . ?
O00G C01U H01 109.2 . . ?
O00G C01U H 109.2 . . ?
C01J C01U H01 109.2 . . ?
C01J C01U H 109.2 . . ?
H01 C01U H 107.9 . . ?
O007 C01V H0AA 109.5 . . ?
O007 C01V HA 109.5 . . ?
O007 C01V HB 109.5 . . ?
H0AA C01V HA 109.5 . . ?
H0AA C01V HB 109.5 . . ?
HA C01V HB 109.5 . . ?
O00A C01W H1AA 109.5 . . ?
O00A C01W HC 109.5 . . ?
O00A C01W HD 109.5 . . ?
H1AA C01W HC 109.5 . . ?
H1AA C01W HD 109.5 . . ?
HC C01W HD 109.5 . . ?
S001 O01R Na02 107.6(3) . . ?
S001 O00L Na02 97.1(15) . . ?
S001 O00X Na02 144.1(5) . 3_665 ?

loop_
_geom_bond_atom_site_label_1
_geom_bond_atom_site_label_2
_geom_bond_distance
_geom_bond_site_symmetry_2
_geom_bond_publ_flag
S001 O00K 1.375(3) . ?
S001 O00W 1.406(3) . ?
S001 O01Q 1.505(2) . ?
S001 C01R 1.814(3) . ?
S001 O01R 1.738(6) . ?
S001 O00L 1.408(10) . ?
S001 O00X 1.277(6) . ?
Na02 O004 2.3373(17) . ?
Na02 O00B 2.3057(19) . ?
Na02 O00F 2.306(2) . ?
Na02 O00K 2.347(7) . ?
Na02 O00W 2.429(3) 3_665 ?
Na02 O01R 2.487(6) . ?
Na02 O00L 2.97(3) . ?
Na02 O00X 2.310(7) 3_665 ?
O003 C00M 1.212(3) . ?
O004 H004 0.857(9) . ?
O004 C018 1.424(3) . ?
O005 C00U 1.230(3) . ?
O006 H006 0.8200 . ?
O006 C01P 1.427(3) . ?
O007 C00Q 1.336(3) . ?
O007 C01V 1.439(3) . ?
O008 H008 0.8200 . ?
O008 C01O 1.426(3) . ?
O009 C00Q 1.204(3) . ?
O00A C00P 1.333(3) . ?
O00A C01W 1.445(3) . ?
O00B C00P 1.197(3) . ?
F00C C01R 1.328(5) . ?
N00D C00J 1.386(3) . ?
N00D C00L 1.391(3) . ?
N00D C00M 1.398(3) . ?
N00E C00R 1.390(3) . ?
N00E C00U 1.393(3) . ?
N00E C00V 1.389(3) . ?
O00F H00A 0.8682 . ?
O00F H00B 0.8673 . ?
O00G H00G 0.8200 . ?
O00G C01U 1.421(3) . ?
N00H C00M 1.355(3) . ?
N00H C00N 1.473(3) . ?
N00H C01E 1.449(3) . ?
N00I C00U 1.345(3) . ?
N00I C01G 1.449(3) . ?
N00I C01N 1.472(3) . ?
C00J C00T 1.411(3) . ?
C00J C011 1.392(3) . ?
C00L C00N 1.502(3) . ?
C00L C00S 1.355(3) . ?
C00N H00N 0.9800 . ?
C00N C014 1.526(3) . ?
C00O H00O 0.9800 . ?
C00O C010 1.536(3) . ?
C00O C014 1.532(3) . ?
C00O C016 1.536(3) . ?
C00P C00X 1.509(3) . ?
C00Q C010 1.509(3) . ?
C00R C017 1.414(3) . ?
C00R C01F 1.385(3) . ?
C00S C00T 1.456(3) . ?
C00S C01I 1.497(3) . ?
C00T C01B 1.399(3) . ?
C00V C00Y 1.353(3) . ?
C00V C01N 1.500(3) . ?
O00W Na02 2.429(3) 3_665 ?
C00X H00X 0.9800 . ?
C00X C015 1.531(3) . ?
C00X C01P 1.553(3) . ?
C00Y C017 1.454(3) . ?
C00Y C01J 1.499(3) . ?
F00Z C01R 1.359(4) . ?
C010 H010 0.9800 . ?
C010 C018 1.547(3) . ?
C011 H011 0.9300 . ?
C011 C01H 1.382(3) . ?
F012 C01R 1.309(4) . ?
C013 H013 0.9300 . ?
C013 C01B 1.385(3) . ?
C013 C01H 1.399(3) . ?
C014 H01A 0.9700 . ?
C014 H01B 0.9700 . ?
C015 H015 0.9800 . ?
C015 C01C 1.541(3) . ?
C015 C01D 1.533(3) . ?
C016 H016 0.9800 . ?
C016 C01A 1.502(3) . ?
C016 C01E 1.530(3) . ?
C017 C01M 1.393(3) . ?
C018 H018 0.9800 . ?
C018 C019 1.499(3) . ?
C019 H019 0.9300 . ?
C019 C01A 1.325(3) . ?
C01A H01C 0.9300 . ?
C01B H01D 0.9300 . ?
C01C H01E 0.9800 . ?
C01C C01G 1.526(3) . ?
C01C C01L 1.497(3) . ?
C01D H01F 0.9700 . ?
C01D H01G 0.9700 . ?
C01D C01N 1.530(3) . ?
C01E H01H 0.9700 . ?
C01E H01I 0.9700 . ?
C01F H01J 0.9300 . ?
C01F C01S 1.387(3) . ?
C01G H01K 0.9700 . ?
C01G H01L 0.9700 . ?
C01H H01M 0.9300 . ?
C01I H01N 0.9700 . ?
C01I H01O 0.9700 . ?
C01I C01O 1.519(3) . ?
C01J H01P 0.9700 . ?
C01J H01Q 0.9700 . ?
C01J C01U 1.515(3) . ?
C01K H01R 0.9300 . ?
C01K C01L 1.321(3) . ?
C01K C01P 1.498(3) . ?
C01L H01S 0.9300 . ?
C01M H01T 0.9300 . ?
C01M C01T 1.379(4) . ?
C01N H01U 0.9800 . ?
C01O H01V 0.9700 . ?
C01O H01W 0.9700 . ?
C01P H01X 0.9800 . ?
C01R F00{ 1.265(7) . ?
C01R F0 1.416(9) . ?
C01R F00D 1.23(4) . ?
C01S H01Y 0.9300 . ?
C01S C01T 1.400(4) . ?
C01T H01Z 0.9300 . ?
C01U H01 0.9700 . ?
C01U H 0.9700 . ?
C01V H0AA 0.9600 . ?
C01V HA 0.9600 . ?
C01V HB 0.9600 . ?
C01W H1AA 0.9600 . ?
C01W HC 0.9600 . ?
C01W HD 0.9600 . ?
O00X Na02 2.310(7) 3_665 ?
